data_7224190
loop_
_publ_author_name
'Poh, Hwa Tiong'
'Ho, Chi Lui Paul'
'Fan, Wai Yip'

_publ_section_title
;
 Cyclopentadienyl iron dicarbonyl (CpFe(CO)2) derivatives as
 apoptosis-inducing agents
;
_journal_name_full 'RSC Adv.'
_journal_paper_doi 10.1039/C5RA23891A
_journal_year 2016
_chemical_formula_sum 'C8 H5 Fe N O2 S'
_chemical_formula_weight 235.04
_chemical_name_systematic CpFe(CO)2NCS
_space_group_IT_number 11
_symmetry_cell_setting monoclinic
_symmetry_space_group_name_Hall '-P 2yb'
_symmetry_space_group_name_H-M 'P 1 21/m 1'
_atom_sites_solution_hydrogens geom
_atom_sites_solution_primary direct
_atom_sites_solution_secondary difmap
_audit_creation_method SHELXL-97
_audit_update_record
;
2015-11-05 deposited with the CCDC.
2016-02-08 downloaded from the CCDC.
;
_cell_angle_alpha 90.00
_cell_angle_beta 91.684(4)
_cell_angle_gamma 90.00
_cell_formula_units_Z 2
_cell_length_a 6.3240(10)
_cell_length_b 8.9082(14)
_cell_length_c 7.8468(12)
_cell_measurement_reflns_used 536
_cell_measurement_temperature 100(2)
_cell_measurement_theta_max 27.23
_cell_measurement_theta_min 2.60
_cell_volume 441.86(12)
_computing_cell_refinement 'Bruker SMART'
_computing_data_collection 'Bruker SMART'
_computing_data_reduction 'Bruker SAINT'
_computing_molecular_graphics 'Bruker SHELXTL'
_computing_publication_material 'Bruker SHELXTL'
_computing_structure_refinement 'SHELXL-97 (Sheldrick, 1997)'
_computing_structure_solution 'SHELXS-97 (Sheldrick, 1990)'
_diffrn_ambient_temperature 100(2)
_diffrn_measured_fraction_theta_full 0.991
_diffrn_measured_fraction_theta_max 0.991
_diffrn_measurement_device_type 'CCD area detector'
_diffrn_measurement_method 'phi and omega scans'
_diffrn_radiation_monochromator graphite
_diffrn_radiation_source 'fine-focus sealed tube'
_diffrn_radiation_type MoK\a
_diffrn_radiation_wavelength 0.71073
_diffrn_reflns_av_R_equivalents 0.0322
_diffrn_reflns_av_sigmaI/netI 0.0362
_diffrn_reflns_limit_h_max 8
_diffrn_reflns_limit_h_min -7
_diffrn_reflns_limit_k_max 11
_diffrn_reflns_limit_k_min -11
_diffrn_reflns_limit_l_max 10
_diffrn_reflns_limit_l_min -9
_diffrn_reflns_number 3137
_diffrn_reflns_theta_full 27.50
_diffrn_reflns_theta_max 27.50
_diffrn_reflns_theta_min 2.60
_exptl_absorpt_coefficient_mu 1.902
_exptl_absorpt_correction_T_max 0.9109
_exptl_absorpt_correction_T_min 0.7022
_exptl_absorpt_correction_type multi-scan
_exptl_absorpt_process_details 'Sadabs, (Sheldrick 2001)'
_exptl_crystal_density_diffrn 1.767
_exptl_crystal_density_meas ?
_exptl_crystal_density_method 'not measured'
_exptl_crystal_description Block
_exptl_crystal_F_000 236
_exptl_crystal_size_max 0.20
_exptl_crystal_size_mid 0.11
_exptl_crystal_size_min 0.05
_refine_diff_density_max 0.647
_refine_diff_density_min -0.688
_refine_diff_density_rms 0.277
_refine_ls_extinction_method none
_refine_ls_goodness_of_fit_ref 1.236
_refine_ls_hydrogen_treatment constr
_refine_ls_matrix_type full
_refine_ls_number_parameters 67
_refine_ls_number_reflns 1075
_refine_ls_number_restraints 0
_refine_ls_restrained_S_all 1.236
_refine_ls_R_factor_all 0.0405
_refine_ls_R_factor_gt 0.0310
_refine_ls_shift/su_max 0.000
_refine_ls_shift/su_mean 0.000
_refine_ls_structure_factor_coef Fsqd
_refine_ls_weighting_details 'calc w=1/[\s^2^(Fo^2^)+(0.0592P)^2^+0.0000P] where P=(Fo^2^+2Fc^2^)/3'
_refine_ls_weighting_scheme calc
_refine_ls_wR_factor_gt 0.0783
_refine_ls_wR_factor_ref 0.1073
_reflns_number_gt 960
_reflns_number_total 1075
_reflns_threshold_expression >2sigma(I)
_cod_data_source_file c5ra23891a2.cif
_cod_data_source_block c532
_cod_depositor_comments
;
The following automatic conversions were performed:

'_symmetry_cell_setting' value 'Monoclinic' changed to 'monoclinic'
according to
/usr/data/users/saulius/crontab/automatic-downloads/rss-feeds/RSC/lib/dictionaries/cif_core.dic
dictionary named 'cif_core.dic' version 2.4.2 from 2011-04-26.

'_exptl_absorpt_correction_type' value 'Multi-scan' changed to
'multi-scan' according to
/usr/data/users/saulius/crontab/automatic-downloads/rss-feeds/RSC/lib/dictionaries/cif_core.dic
dictionary named 'cif_core.dic' version 2.4.2 from 2011-04-26.

'_exptl_crystal_density_meas' value 'Not measured' was changed to '?'
- the value is perceived as not measured.

Automatic conversion script
Id: cif_fix_values 4268 2015-11-12 08:31:59Z antanas 
;
_cod_original_sg_symbol_H-M P2(1)/m
_cod_database_code 7224190

loop_
_symmetry_equiv_pos_as_xyz
'x, y, z'
'-x, y+1/2, -z'
'-x, -y, -z'
'x, -y-1/2, z'

loop_
_atom_site_label
_atom_site_type_symbol
_atom_site_fract_x
_atom_site_fract_y
_atom_site_fract_z
_atom_site_U_iso_or_equiv
_atom_site_adp_type
_atom_site_occupancy
_atom_site_symmetry_multiplicity
_atom_site_calc_flag
_atom_site_refinement_flags
Fe1 Fe 0.06740(8) 0.2500 0.16767(6) 0.0113(2) Uani 1 2 d S
S1 S -0.30622(17) 0.2500 -0.36192(12) 0.0193(3) Uani 1 2 d S
O1 O -0.1864(3) 0.0026(2) 0.3000(3) 0.0220(5) Uani 1 1 d .
N1 N -0.0857(5) 0.2500 -0.0481(4) 0.0158(7) Uani 1 2 d S
C1 C 0.3507(6) 0.2500 0.0301(5) 0.0173(8) Uani 1 2 d S
H1 H 0.3596 0.2500 -0.0969 0.021 Uiso 1 2 calc SR
C2 C 0.3410(4) 0.1206(3) 0.1345(4) 0.0170(6) Uani 1 1 d .
H2 H 0.3455 0.0140 0.0948 0.020 Uiso 1 1 calc R
C3 C 0.3288(4) 0.1702(3) 0.3076(4) 0.0185(6) Uani 1 1 d .
H3 H 0.3248 0.1042 0.4106 0.022 Uiso 1 1 calc R
C4 C -0.0916(4) 0.0996(3) 0.2500(3) 0.0159(6) Uani 1 1 d .
C5 C -0.1746(6) 0.2500 -0.1793(5) 0.0137(8) Uani 1 2 d S

loop_
_atom_site_aniso_label
_atom_site_aniso_U_11
_atom_site_aniso_U_22
_atom_site_aniso_U_33
_atom_site_aniso_U_23
_atom_site_aniso_U_13
_atom_site_aniso_U_12
Fe1 0.0120(3) 0.0113(3) 0.0107(3) 0.000 0.0003(2) 0.000
S1 0.0256(6) 0.0190(5) 0.0128(5) 0.000 -0.0053(4) 0.000
O1 0.0234(12) 0.0172(10) 0.0256(11) 0.0007(8) 0.0054(9) -0.0047(8)
N1 0.0155(16) 0.0158(16) 0.0160(16) 0.000 -0.0003(13) 0.000
C1 0.0124(19) 0.0194(19) 0.020(2) 0.000 0.0039(15) 0.000
C2 0.0101(12) 0.0167(14) 0.0241(14) -0.0016(11) 0.0013(10) 0.0022(10)
C3 0.0120(13) 0.0244(16) 0.0189(14) 0.0043(12) -0.0028(10) 0.0011(11)
C4 0.0155(13) 0.0177(13) 0.0145(13) -0.0019(11) -0.0002(10) 0.0039(11)
C5 0.0141(19) 0.0098(17) 0.0174(19) 0.000 0.0033(15) 0.000

loop_
_atom_type_symbol
_atom_type_description
_atom_type_scat_dispersion_real
_atom_type_scat_dispersion_imag
_atom_type_scat_source
C C 0.0033 0.0016 'International Tables Vol C Tables 4.2.6.8 and 6.1.1.4'
H H 0.0000 0.0000 'International Tables Vol C Tables 4.2.6.8 and 6.1.1.4'
N N 0.0061 0.0033 'International Tables Vol C Tables 4.2.6.8 and 6.1.1.4'
O O 0.0106 0.0060 'International Tables Vol C Tables 4.2.6.8 and 6.1.1.4'
S S 0.1246 0.1234 'International Tables Vol C Tables 4.2.6.8 and 6.1.1.4'
Fe Fe 0.3463 0.8444 'International Tables Vol C Tables 4.2.6.8 and 6.1.1.4'

loop_
_geom_angle_atom_site_label_1
_geom_angle_atom_site_label_2
_geom_angle_atom_site_label_3
_geom_angle
_geom_angle_site_symmetry_1
_geom_angle_site_symmetry_3
C4 Fe1 C4 95.80(17) . 4_565
C4 Fe1 N1 92.50(11) . .
C4 Fe1 N1 92.50(11) 4_565 .
C4 Fe1 C3 120.42(12) . 4_565
C4 Fe1 C3 89.99(12) 4_565 4_565
N1 Fe1 C3 146.56(11) . 4_565
C4 Fe1 C3 89.99(12) . .
C4 Fe1 C3 120.42(12) 4_565 .
N1 Fe1 C3 146.56(11) . .
C3 Fe1 C3 39.91(16) 4_565 .
C4 Fe1 C2 156.97(12) . 4_565
C4 Fe1 C2 96.10(12) 4_565 4_565
N1 Fe1 C2 106.59(11) . 4_565
C3 Fe1 C2 40.05(11) 4_565 4_565
C3 Fe1 C2 66.98(11) . 4_565
C4 Fe1 C2 96.10(12) . .
C4 Fe1 C2 156.97(12) 4_565 .
N1 Fe1 C2 106.59(11) . .
C3 Fe1 C2 66.98(11) 4_565 .
C3 Fe1 C2 40.05(11) . .
C2 Fe1 C2 66.53(15) 4_565 .
C4 Fe1 C1 132.08(9) . .
C4 Fe1 C1 132.08(9) 4_565 .
N1 Fe1 C1 87.88(15) . .
C3 Fe1 C1 66.33(13) 4_565 .
C3 Fe1 C1 66.33(13) . .
C2 Fe1 C1 39.22(9) 4_565 .
C2 Fe1 C1 39.22(9) . .
C5 N1 Fe1 178.9(3) . .
C2 C1 C2 109.0(4) 4_565 .
C2 C1 Fe1 69.75(18) 4_565 .
C2 C1 Fe1 69.75(18) . .
C1 C2 C3 107.5(3) . .
C1 C2 Fe1 71.03(19) . .
C3 C2 Fe1 69.27(15) . .
C3 C3 C2 107.97(17) 4_565 .
C3 C3 Fe1 70.05(8) 4_565 .
C2 C3 Fe1 70.68(16) . .
O1 C4 Fe1 177.9(2) . .
N1 C5 S1 178.5(4) . .

loop_
_geom_bond_atom_site_label_1
_geom_bond_atom_site_label_2
_geom_bond_distance
_geom_bond_site_symmetry_2
Fe1 C4 1.806(3) .
Fe1 C4 1.806(3) 4_565
Fe1 N1 1.925(4) .
Fe1 C3 2.083(3) 4_565
Fe1 C3 2.083(3) .
Fe1 C2 2.102(3) 4_565
Fe1 C2 2.102(3) .
Fe1 C1 2.118(4) .
S1 C5 1.636(4) .
O1 C4 1.128(4) .
N1 C5 1.159(5) .
C1 C2 1.416(4) 4_565
C1 C2 1.416(4) .
C2 C3 1.433(4) .
C3 C3 1.422(6) 4_565
